data_1572099
loop_
_publ_author_name
'Chen, Zhao-Nian'
'Zhang, Le-Ping'
'Wu, Huai-Li'
'Qi, Qiao-Yan'
'Yan, Meng'
'Tian, Jia'
'Yang, Guan-Yu'
'Li, Zhan-Ting'
'Yang, Bo'

_publ_section_title
;
 Accurate construction of monolayer, bilayer, sandwich bilayer,
 four-layer, multi-layer and chiral bilayer 2D pillararene-type
 supramolecular networks.
;
_journal_issue 33
_journal_name_full 'Chemical science'
_journal_page_first 13191
_journal_page_last 13200
_journal_paper_doi 10.1039/d4sc03022b
_journal_volume 15
_journal_year 2024
_chemical_formula_moiety 'C110 H112 Cu2 N4 O18, 4.25(H2 O), 6[H2O], 3[H2O]'
_chemical_formula_sum 'C110 H138.5 Cu2 N4 O31.25'
_chemical_formula_weight 2143.82
_space_group_crystal_system orthorhombic
_space_group_IT_number 48
_space_group_name_Hall '-P 2ab 2bc'
_space_group_name_H-M_alt 'P n n n :2'
_atom_sites_solution_hydrogens mixed
_atom_sites_solution_primary dual
_audit_creation_date 2024-06-18
_audit_creation_method
;
Olex2 1.5
(compiled 2024.02.16 svn.r378c4104 for OlexSys, GUI svn.r6928)
;
_audit_update_record
;
2024-06-25 deposited with the CCDC.	2024-07-04 downloaded from the CCDC.
;
_cell_angle_alpha 90
_cell_angle_beta 90
_cell_angle_gamma 90
_cell_formula_units_Z 4
_cell_length_a 13.8537(8)
_cell_length_b 22.6927(15)
_cell_length_c 41.561(3)
_cell_measurement_reflns_used 9922
_cell_measurement_temperature 193.00
_cell_measurement_theta_max 43.21
_cell_measurement_theta_min 2.93
_cell_volume 13065.9(15)
_computing_cell_refinement 'SAINT V8.40B (Bruker, 2019)'
_computing_data_collection 'APEX5 V2023.9-2 (Bruker, 2023)'
_computing_data_reduction 'SAINT V8.40B (Bruker, 2019)'
_computing_molecular_graphics 'Olex2 1.5 (Dolomanov et al., 2009)'
_computing_publication_material 'Olex2 1.5 (Dolomanov et al., 2009)'
_computing_structure_refinement 'SHELXL 2019/3 (Sheldrick, 2015)'
_computing_structure_solution 'SHELXT 2018/2 (Sheldrick, 2018)'
_diffrn_ambient_temperature 193.00
_diffrn_detector CPAD
_diffrn_detector_area_resol_mean 7.41
_diffrn_detector_type 'Bruker PHOTON II'
_diffrn_measured_fraction_theta_full 0.997
_diffrn_measured_fraction_theta_max 0.997
_diffrn_measurement_device 'four-circle diffractometer'
_diffrn_measurement_device_type 'Bruker D8 VENTURE MetalJet PHOTON II'
_diffrn_measurement_method '\w and \f shutterless scans'
_diffrn_measurement_specimen_support 'nylon loop'
_diffrn_radiation_monochromator 'Helios Multi-layer Optic'
_diffrn_radiation_probe x-ray
_diffrn_radiation_type GaK\a
_diffrn_radiation_wavelength 1.34139
_diffrn_reflns_av_R_equivalents 0.0836
_diffrn_reflns_av_unetI/netI 0.0677
_diffrn_reflns_Laue_measured_fraction_full 0.997
_diffrn_reflns_Laue_measured_fraction_max 0.997
_diffrn_reflns_limit_h_max 15
_diffrn_reflns_limit_h_min -16
_diffrn_reflns_limit_k_max 27
_diffrn_reflns_limit_k_min -26
_diffrn_reflns_limit_l_max 46
_diffrn_reflns_limit_l_min -50
_diffrn_reflns_number 96701
_diffrn_reflns_point_group_measured_fraction_full 0.997
_diffrn_reflns_point_group_measured_fraction_max 0.997
_diffrn_reflns_theta_full 53.594
_diffrn_reflns_theta_max 53.898
_diffrn_reflns_theta_min 2.925
_diffrn_source MetalJet
_diffrn_source_current 2.86
_diffrn_source_power 0.19937059999999998
_diffrn_source_type 'Liquid Metal source'
_diffrn_source_voltage 69.71
_diffrn_standards_number 0
_exptl_absorpt_coefficient_mu 2.111
_exptl_absorpt_correction_T_max 0.7512
_exptl_absorpt_correction_T_min 0.5696
_exptl_absorpt_correction_type multi-scan
_exptl_absorpt_process_details
;
SADABS-2016/2 (Bruker,2016/2) was used for absorption correction.
wR2(int) was 0.1391 before and 0.0656 after correction.
The Ratio of minimum to maximum transmission is 0.7583.
The \l/2 correction factor is Not present.
;
_exptl_crystal_colour blue
_exptl_crystal_colour_primary blue
_exptl_crystal_density_diffrn 1.090
_exptl_crystal_description block
_exptl_crystal_F_000 4538
_exptl_crystal_size_max 0.15
_exptl_crystal_size_mid 0.12
_exptl_crystal_size_min 0.11
_refine_diff_density_max 1.482
_refine_diff_density_min -1.224
_refine_diff_density_rms 0.098
_refine_ls_extinction_method none
_refine_ls_goodness_of_fit_ref 1.023
_refine_ls_hydrogen_treatment constr
_refine_ls_matrix_type full
_refine_ls_number_parameters 728
_refine_ls_number_reflns 11951
_refine_ls_number_restraints 223
_refine_ls_restrained_S_all 1.049
_refine_ls_R_factor_all 0.2090
_refine_ls_R_factor_gt 0.1380
_refine_ls_shift/su_max 0.000
_refine_ls_shift/su_mean 0.000
_refine_ls_structure_factor_coef Fsqd
_refine_ls_weighting_details 'w=1/[\s^2^(Fo^2^)+(0.0700P)^2^+100.0000P] where P=(Fo^2^+2Fc^2^)/3'
_refine_ls_weighting_scheme calc
_refine_ls_wR_factor_gt 0.3019
_refine_ls_wR_factor_ref 0.3428
_reflns_Friedel_coverage 0.000
_reflns_number_gt 6242
_reflns_number_total 11951
_reflns_threshold_expression 'I > 2\s(I)'
_cod_data_source_file d4sc03022b2.cif
_cod_data_source_block 230917lu_lgpz145541_0m
_cod_depositor_comments
;
The following automatic conversions were performed:

data item '_diffrn_radiation_probe' value 'X-ray' was changed to
'x-ray' in accordance with the
/home/data/users/saulius/crontab/automatic-downloads/rss-feeds/RSC/lib/dictionaries/cif_core.dic
dictionary named 'cif_core.dic' version 2.4.2 last updated on
2011-04-26.

Automatic conversion script
Id: cif_fix_values 8170 2020-07-09 18:12:32Z antanas 

 Adding full bibliography for 1572083--1572100.cif.
;
_cod_original_cell_volume 13066.0(14)
_cod_original_sg_symbol_H-M 'P n n n'
_cod_original_formula_sum 'C110 H138.50 Cu2 N4 O31.25'
_cod_database_code 1572099
_shelx_shelxl_version_number 2019/3
_shelx_space_group_comment
;
The symmetry employed for this shelxl refinement is uniquely defined
by the following loop, which should always be used as a source of
symmetry information in preference to the above space-group names.
They are only intended as comments.
;
_shelx_estimated_absorpt_t_max 0.801
_shelx_estimated_absorpt_t_min 0.742
_olex2_refinement_description
;
1. Fixed Uiso
 At 1.2 times of:
  All C(H) groups, All C(H,H) groups
 At 1.5 times of:
  All C(H,H,H) groups, All O(H,H) groups
2. Restrained distances
 O7-C55 = O8-C55
 1.25 with sigma of 0.005
 O5-C53 = O6-C53
 1.25 with sigma of 0.01
 C52-C53
 1.5 with sigma of 0.01
 C54-C55
 1.5 with sigma of 0.01
 O6-C53 = O6A-C53A = O5A-C53A = O5-C53
 1.25 with sigma of 0.01
 C53A-C52A = C53-C52
 1.5 with sigma of 0.01
 O5-O6
 2.2 with sigma of 0.01
 O7-O8
 2.2 with sigma of 0.01
 O6A-O5A = O5-O6
 2.2 with sigma of 0.01
 Cu1-O6 \\sim Cu1-O5
 with sigma of 0.002
 O8-C54 \\sim O7-C54
 with sigma of 0.02
 Cu1-O6 \\sim Cu1-O5 \\sim Cu1-O6A \\sim Cu1-O5A
 with sigma of 0.02
 Cu1-O9A \\sim Cu1-O9B
 with sigma of 0.02
 O6A-C52A \\sim O5A-C52A
 with sigma of 0.02
 Cu1-H9AA \\sim Cu1-H9AB
 with sigma of 0.02
 Cu1-H9BA \\sim Cu1-H9BB
 with sigma of 0.02
 O6-C52 \\sim O5-C52
 with sigma of 0.02
3. Restrained planarity
 O5, O6, C52, C53
 with sigma of 0.1
 O7, O8, C54, C55
 with sigma of 0.1
4. Uiso/Uaniso restraints and constraints
O5 \\sim O6 \\sim C52 \\sim C53: within 2A with sigma of 0.002 and sigma for
terminal atoms of 0.004 within 2A
N1 \\sim C1 \\sim C2 \\sim C3 \\sim C4 \\sim C5: within 2A with sigma of 0.01
and sigma for terminal atoms of 0.02 within 2A
O8 \\sim C55 \\sim O7 \\sim C54: within 2A with sigma of 0.002 and sigma for
terminal atoms of 0.004 within 2A
O6 \\sim O5 \\sim C52 \\sim C53 \\sim Cu1 \\sim O7 \\sim O8 \\sim C55 \\sim C54
\\sim O9B: within 2A with sigma of 0.002 and sigma for terminal atoms of 0.004
within 2A
O9A \\sim O9B: within 2A with sigma of 0.01 and sigma for terminal atoms of
0.02 within 2A
O5 \\sim O6 \\sim C52 \\sim C53 \\sim O6A \\sim C52A \\sim C53A \\sim O5A:
within 2A with sigma of 0.01 and sigma for terminal atoms of 0.02 within 2A
Uanis(O16) \\sim Ueq, Uanis(O18) \\sim Ueq, Uanis(O17) \\sim Ueq: with sigma of
0.01 and sigma for terminal atoms of 0.02
Uanis(O11) \\sim Ueq, Uanis(O10) \\sim Ueq: with sigma of 0.01 and sigma for
terminal atoms of 0.02
Uanis(O15) \\sim Ueq: with sigma of 0.01 and sigma for terminal atoms of 0.02
Uanis(O14) \\sim Ueq: with sigma of 0.01 and sigma for terminal atoms of 0.02
5. Others
 Sof(O9B)=Sof(H9BA)=Sof(H9BB)=1-FVAR(1)
 Sof(O9A)=Sof(H9AA)=Sof(H9AB)=FVAR(1)
 Sof(O6A)=Sof(C52A)=Sof(H52D)=Sof(H52E)=Sof(H52F)=Sof(C53A)=Sof(O5A)=1-FVAR(2)
 Sof(O5)=Sof(O6)=Sof(C52)=Sof(H52A)=Sof(H52B)=Sof(H52C)=Sof(C53)=FVAR(2)
 Fixed Sof: O10(0.25) H10A(0.25) H10B(0.25) O11(0.25) H11A(0.25) H11B(0.25)
 O14(0.5) H14A(0.5) H14B(0.5) O15(0.25) H15A(0.25) H15B(0.25) O16(0.125)
 H16A(0.125) H16B(0.125) O17(0.25) H17A(0.25) H17B(0.25) O18(0.25) H18C(0.25)
 H18D(0.25) O12(0.25) H12A(0.25) H12B(0.25)
6.a Riding coordinates:
 O9B(H9BA,H9BB), C52(H52A,H52B,H52C), O10(H10A,H10B), O11(H11A,H11B), O14(H14A,
 H14B), O15(H15A,H15B), O16(H16A,H16B), O17(H17A,H17B), O18(H18C,H18D),
 O12(H12A,H12B)
6.b Free rotating group:
 O9A(H9AA,H9AB)
6.c Secondary CH2 refined with riding coordinates:
 C18(H18A,H18B), C25(H25A,H25B), C27(H27A,H27B), C29(H29A,H29B), C34(H34A,
 H34B), C37(H37A,H37B), C39(H39A,H39B)
6.d Aromatic/amide H refined with riding coordinates:
 C1(H1), C2(H2), C4(H4), C5(H5), C7(H7), C8(H8), C10(H10), C11(H11), C14(H14),
 C17(H17), C21(H21), C24(H24), C31(H31), C35(H35), C42(H42), C43(H43), C45(H45),
  C46(H46), C47(H47), C48(H48), C50(H50), C51(H51)
6.e Idealised Me refined as rotating group:
 C26(H26A,H26B,H26C), C28(H28A,H28B,H28C), C38(H38A,H38B,H38C), C40(H40A,H40B,
 H40C), C54(H54A,H54B,H54C), C52A(H52D,H52E,H52F)
;
_smtbx_masks_special_details
;
A solvent mask was calculated and 362 electrons were 
found in a volume of 2594\%A^3^ in 3 voids per unit cell. 
This is consistent with the presence of 
6[H2O], 3[H2O] per formula unit 
which account for 360 electrons 
per unit cell.
;
_smtbx_masks_void_probe_radius 1.2
_smtbx_masks_void_truncation_radius 1.2
_olex2_submission_special_instructions 'No special instructions were received'
_site XU

loop_
_space_group_symop_operation_xyz
'x, y, z'
'-x+1/2, -y+1/2, z'
'-x+1/2, y, -z+1/2'
'x, -y+1/2, -z+1/2'
'-x, -y, -z'
'x-1/2, y-1/2, -z'
'x-1/2, -y, z-1/2'
'-x, y-1/2, z-1/2'

loop_
_atom_site_label
_atom_site_type_symbol
_atom_site_fract_x
_atom_site_fract_y
_atom_site_fract_z
_atom_site_U_iso_or_equiv
_atom_site_adp_type
_atom_site_occupancy
_atom_site_site_symmetry_order
_atom_site_calc_flag
_atom_site_refinement_flags_posn
_atom_site_refinement_flags_adp
_atom_site_refinement_flags_occupancy
_atom_site_disorder_assembly
_atom_site_disorder_group
Cu1 Cu 0.4851(2) 0.51909(10) 0.23428(4) 0.1674(12) Uani 1 1 d D U . . .
O1 O 0.6171(4) 0.5341(2) 0.42419(13) 0.0632(14) Uani 1 1 d . . . . .
O2 O 0.4546(3) 0.6160(2) 0.53706(11) 0.0501(12) Uani 1 1 d . . . . .
O3 O 0.7096(3) 0.9720(2) 0.53894(13) 0.0568(13) Uani 1 1 d . . . . .
O4 O 0.5050(4) 0.9166(2) 0.42921(11) 0.0546(13) Uani 1 1 d . . . . .
O5 O 0.583(4) 0.456(3) 0.257(3) 0.306(8) Uani 0.093(14) 1 d D U P A -1
O6 O 0.6396(19) 0.539(3) 0.238(3) 0.306(8) Uani 0.093(14) 1 d D U P A -1
O7 O 0.5097(9) 0.5866(4) 0.2132(2) 0.1861(16) Uani 1 1 d D U . . .
O8 O 0.3574(9) 0.5965(5) 0.2047(3) 0.216(3) Uani 1 1 d D U . . .
O9B O 0.349(2) 0.4565(15) 0.2433(7) 0.167(10) Uani 0.289(15) 1 d D U P A 1
H9BA H 0.310713 0.461971 0.259655 0.250 Uiso 0.289(15) 1 d DR U P A 1
H9BB H 0.355953 0.418471 0.242215 0.250 Uiso 0.289(15) 1 d DR U P A 1
N1 N 0.4641(9) 0.5650(5) 0.2755(2) 0.134(3) Uani 1 1 d . U . . .
N2 N 0.4830(11) 0.9734(4) 0.6941(2) 0.126(4) Uani 1 1 d . . . . .
C1 C 0.5168(11) 0.6111(6) 0.2815(3) 0.139(4) Uani 1 1 d . U . . .
H1 H 0.565513 0.622944 0.266813 0.167 Uiso 1 1 calc R U . . .
C2 C 0.5014(10) 0.6431(5) 0.3099(2) 0.123(3) Uani 1 1 d . U . . .
H2 H 0.543730 0.674842 0.314711 0.148 Uiso 1 1 calc R U . . .
C3 C 0.4308(9) 0.6313(4) 0.3301(2) 0.095(3) Uani 1 1 d . U . . .
C4 C 0.3859(11) 0.5790(6) 0.3244(3) 0.130(3) Uani 1 1 d . U . . .
H4 H 0.342229 0.563905 0.339921 0.156 Uiso 1 1 calc R U . . .
C5 C 0.4022(12) 0.5475(6) 0.2966(3) 0.143(4) Uani 1 1 d . U . . .
H5 H 0.367222 0.512141 0.292929 0.172 Uiso 1 1 calc R U . . .
C6 C 0.4138(6) 0.6642(3) 0.36056(16) 0.0552(19) Uani 1 1 d . . . . .
C7 C 0.4870(6) 0.6999(3) 0.37295(17) 0.062(2) Uani 1 1 d . . . . .
H7 H 0.544538 0.706322 0.361005 0.074 Uiso 1 1 calc R U . . .
C8 C 0.4746(5) 0.7265(3) 0.40346(16) 0.0500(18) Uani 1 1 d . . . . .
H8 H 0.523959 0.751116 0.411899 0.060 Uiso 1 1 calc R U . . .
C9 C 0.3907(5) 0.7170(3) 0.42131(14) 0.0376(14) Uani 1 1 d . . . . .
C10 C 0.3190(5) 0.6844(3) 0.40768(15) 0.0434(16) Uani 1 1 d . . . . .
H10 H 0.259721 0.680049 0.418913 0.052 Uiso 1 1 calc R U . . .
C11 C 0.3297(6) 0.6572(3) 0.37770(16) 0.0519(18) Uani 1 1 d . . . . .
H11 H 0.278816 0.633914 0.369177 0.062 Uiso 1 1 calc R U . . .
C12 C 0.3849(4) 0.7434(2) 0.45411(14) 0.0329(13) Uani 1 1 d . . . . .
C13 C 0.3698(4) 0.7095(2) 0.48166(14) 0.0318(13) Uani 1 1 d . . . . .
C14 C 0.3733(4) 0.7374(3) 0.51151(14) 0.0342(14) Uani 1 1 d . . . . .
H14 H 0.366408 0.714232 0.530404 0.041 Uiso 1 1 calc R U . . .
C15 C 0.3868(4) 0.7986(2) 0.51476(14) 0.0336(13) Uani 1 1 d . . . . .
C16 C 0.3973(4) 0.8323(2) 0.48685(14) 0.0342(13) Uani 1 1 d . . . . .
C17 C 0.3969(4) 0.8041(2) 0.45719(14) 0.0340(13) Uani 1 1 d . . . . .
H17 H 0.405000 0.827058 0.438277 0.041 Uiso 1 1 calc R U . . .
C18 C 0.4093(4) 0.8993(2) 0.48761(16) 0.0381(14) Uani 1 1 d . . . . .
H18A H 0.373146 0.916510 0.469336 0.046 Uiso 1 1 calc R U . . .
H18B H 0.380225 0.914592 0.507698 0.046 Uiso 1 1 calc R U . . .
C19 C 0.5130(4) 0.9200(2) 0.48579(15) 0.0375(14) Uani 1 1 d . . . . .
C20 C 0.5578(5) 0.9305(3) 0.45636(16) 0.0408(15) Uani 1 1 d . . . . .
C21 C 0.6492(5) 0.9553(3) 0.45509(17) 0.0451(16) Uani 1 1 d . . . . .
H21 H 0.678264 0.962782 0.434788 0.054 Uiso 1 1 calc R U . . .
C22 C 0.6980(5) 0.9693(3) 0.48270(18) 0.0454(17) Uani 1 1 d . . . . .
C23 C 0.6553(5) 0.9567(3) 0.51235(18) 0.0458(17) Uani 1 1 d . . . . .
C24 C 0.5642(5) 0.9329(3) 0.51367(16) 0.0411(15) Uani 1 1 d . . . . .
H24 H 0.535614 0.925262 0.534024 0.049 Uiso 1 1 calc R U . . .
C25 C 0.6685(6) 0.9656(4) 0.56974(19) 0.063(2) Uani 1 1 d . . . . .
H25A H 0.657799 0.923436 0.574786 0.076 Uiso 1 1 calc R U . . .
H25B H 0.606073 0.986601 0.571062 0.076 Uiso 1 1 calc R U . . .
C26 C 0.7408(7) 0.9921(5) 0.5925(2) 0.102(4) Uani 1 1 d . . . . .
H26A H 0.760710 1.030919 0.584555 0.153 Uiso 1 1 calc R U . . .
H26B H 0.797413 0.966356 0.594057 0.153 Uiso 1 1 calc R U . . .
H26C H 0.711492 0.996446 0.613868 0.153 Uiso 1 1 calc R U . . .
C27 C 0.5467(7) 0.9274(4) 0.39873(18) 0.070(2) Uani 1 1 d . . . . .
H27A H 0.609261 0.906643 0.396681 0.084 Uiso 1 1 calc R U . . .
H27B H 0.557687 0.970161 0.395571 0.084 Uiso 1 1 calc R U . . .
C28 C 0.4748(8) 0.9042(5) 0.3743(2) 0.103(4) Uani 1 1 d . . . . .
H28A H 0.503464 0.905637 0.352795 0.154 Uiso 1 1 calc R U . . .
H28B H 0.416452 0.928641 0.374787 0.154 Uiso 1 1 calc R U . . .
H28C H 0.457979 0.863443 0.379666 0.154 Uiso 1 1 calc R U . . .
C29 C 0.3563(4) 0.6430(2) 0.48087(15) 0.0346(14) Uani 1 1 d . . . . .
H29A H 0.317853 0.630946 0.499849 0.042 Uiso 1 1 calc R U . . .
H29B H 0.318929 0.632402 0.461395 0.042 Uiso 1 1 calc R U . . .
C30 C 0.4503(4) 0.6087(2) 0.48077(15) 0.0364(14) Uani 1 1 d . . . . .
C31 C 0.4897(5) 0.5885(3) 0.45191(16) 0.0409(15) Uani 1 1 d . . . . .
H31 H 0.458663 0.597215 0.432092 0.049 Uiso 1 1 calc R U . . .
C32 C 0.5747(5) 0.5554(3) 0.45216(18) 0.0472(17) Uani 1 1 d . . . . .
C33 C 0.6182(4) 0.5398(3) 0.48066(18) 0.0442(16) Uani 1 1 d . . . . .
C34 C 0.7042(5) 0.4994(3) 0.4810(2) 0.0514(18) Uani 1 1 d . . . . .
H34A H 0.702713 0.474849 0.461271 0.062 Uiso 1 1 calc R U . . .
H34B H 0.698568 0.472549 0.499660 0.062 Uiso 1 1 calc R U . . .
C35 C 0.5804(5) 0.5595(3) 0.50898(18) 0.0447(16) Uani 1 1 d . . . . .
H35 H 0.610671 0.549187 0.528701 0.054 Uiso 1 1 calc R U . . .
C36 C 0.4971(5) 0.5951(3) 0.50930(16) 0.0414(15) Uani 1 1 d . . . . .
C37 C 0.5011(6) 0.6032(4) 0.56662(17) 0.062(2) Uani 1 1 d . . . . .
H37A H 0.568738 0.617211 0.566152 0.075 Uiso 1 1 calc R U . . .
H37B H 0.501081 0.560234 0.570654 0.075 Uiso 1 1 calc R U . . .
C38 C 0.4457(7) 0.6345(5) 0.5923(2) 0.089(3) Uani 1 1 d . . . . .
H38A H 0.435997 0.675694 0.585948 0.134 Uiso 1 1 calc R U . . .
H38B H 0.481954 0.633005 0.612495 0.134 Uiso 1 1 calc R U . . .
H38C H 0.382925 0.615373 0.595164 0.134 Uiso 1 1 calc R U . . .
C39 C 0.5766(7) 0.5507(4) 0.3940(2) 0.079(3) Uani 1 1 d . . . . .
H39A H 0.574818 0.594163 0.391955 0.094 Uiso 1 1 calc R U . . .
H39B H 0.510049 0.535341 0.391966 0.094 Uiso 1 1 calc R U . . .
C40 C 0.6416(9) 0.5240(5) 0.3682(2) 0.118(5) Uani 1 1 d . . . . .
H40A H 0.619551 0.536829 0.346931 0.176 Uiso 1 1 calc R U . . .
H40B H 0.638787 0.480957 0.369534 0.176 Uiso 1 1 calc R U . . .
H40C H 0.708200 0.537198 0.371618 0.176 Uiso 1 1 calc R U . . .
C41 C 0.3959(5) 0.8239(3) 0.54752(14) 0.0395(15) Uani 1 1 d . . . . .
C42 C 0.4739(6) 0.8088(3) 0.56659(16) 0.055(2) Uani 1 1 d . . . . .
H42 H 0.517811 0.779590 0.559237 0.066 Uiso 1 1 calc R U . . .
C43 C 0.4895(6) 0.8353(4) 0.59615(18) 0.067(2) Uani 1 1 d . . . . .
H43 H 0.544177 0.824731 0.608676 0.080 Uiso 1 1 calc R U . . .
C44 C 0.4242(6) 0.8777(3) 0.60759(17) 0.061(2) Uani 1 1 d . . . . .
C45 C 0.3467(6) 0.8915(3) 0.58896(16) 0.056(2) Uani 1 1 d . . . . .
H45 H 0.302717 0.920544 0.596395 0.067 Uiso 1 1 calc R U . . .
C46 C 0.3294(5) 0.8647(3) 0.55958(15) 0.0466(17) Uani 1 1 d . . . . .
H46 H 0.272812 0.873929 0.547706 0.056 Uiso 1 1 calc R U . . .
C47 C 0.5587(12) 0.9523(6) 0.6762(3) 0.125(5) Uani 1 1 d . . . . .
H47 H 0.623154 0.960032 0.682735 0.149 Uiso 1 1 calc R U . . .
C48 C 0.5417(9) 0.9195(5) 0.6485(2) 0.106(4) Uani 1 1 d . . . . .
H48 H 0.594120 0.903689 0.636561 0.127 Uiso 1 1 calc R U . . .
C49 C 0.4446(8) 0.9100(4) 0.63822(19) 0.077(3) Uani 1 1 d . . . . .
C50 C 0.3761(9) 0.9368(5) 0.6555(2) 0.092(3) Uani 1 1 d . . . . .
H50 H 0.310979 0.934394 0.648431 0.111 Uiso 1 1 calc R U . . .
C51 C 0.3959(10) 0.9676(5) 0.6829(3) 0.114(4) Uani 1 1 d . . . . .
H51 H 0.344059 0.985455 0.694237 0.136 Uiso 1 1 calc R U . . .
C52 C 0.745(7) 0.457(6) 0.240(5) 0.306(8) Uani 0.093(14) 1 d D U P A -1
H52A H 0.741528 0.415805 0.246483 0.459 Uiso 0.093(14) 1 d R U P A -1
H52B H 0.791178 0.478355 0.253043 0.459 Uiso 0.093(14) 1 d R U P A -1
H52C H 0.766098 0.458655 0.217033 0.459 Uiso 0.093(14) 1 d R U P A -1
C53 C 0.649(3) 0.486(3) 0.245(2) 0.306(8) Uani 0.093(14) 1 d D U P A -1
C54 C 0.4565(13) 0.6826(6) 0.1946(4) 0.208(3) Uani 1 1 d D U . . .
H54A H 0.475707 0.706188 0.213268 0.312 Uiso 1 1 calc R U . . .
H54B H 0.396598 0.698593 0.185517 0.312 Uiso 1 1 calc R U . . .
H54C H 0.507532 0.684068 0.178279 0.312 Uiso 1 1 calc R U . . .
C55 C 0.4402(9) 0.6191(5) 0.2049(3) 0.1954(19) Uani 1 1 d D U . . .
O10 O 0.736(2) 0.6992(10) 0.5513(7) 0.100(8) Uani 0.25 1 d . U P B 1
H10A H 0.775901 0.714868 0.537449 0.150 Uiso 0.25 1 d R U P B 1
H10B H 0.769411 0.696958 0.569019 0.150 Uiso 0.25 1 d R U P B 1
O11 O 0.7610(18) 0.6946(8) 0.4176(7) 0.091(7) Uani 0.25 1 d . U P C 1
H11A H 0.755360 0.732724 0.417612 0.136 Uiso 0.25 1 d R U P C 1
H11B H 0.725530 0.682934 0.433662 0.136 Uiso 0.25 1 d R U P C 1
O14 O 0.6923(13) 0.7436(12) 0.4440(5) 0.180(8) Uani 0.5 1 d . U P D 2
H14A H 0.649224 0.734506 0.458502 0.270 Uiso 0.5 1 d R U P D 2
H14B H 0.718844 0.710956 0.437302 0.270 Uiso 0.5 1 d R U P D 2
O15 O 0.6968(14) 0.7439(12) 0.5310(6) 0.082(7) Uani 0.25 1 d . U P E 2
H15A H 0.675327 0.747769 0.511276 0.123 Uiso 0.25 1 d R U P E 2
H15B H 0.724797 0.776748 0.535986 0.123 Uiso 0.25 1 d R U P E 2
O16 O 0.250000 0.750000 0.6330(13) 0.136(16) Uani 0.25 2 d S TU P F 2
H16A H 0.303410 0.733680 0.626536 0.204 Uiso 0.125 1 d R U P F 2
H16B H 0.250000 0.750000 0.653966 0.204 Uiso 0.25 2 d R U P F 2
O17 O 0.626(2) 0.7255(16) 0.4737(9) 0.128(11) Uani 0.25 1 d . U P G 3
H17A H 0.646727 0.730337 0.493270 0.192 Uiso 0.25 1 d R U P G 3
H17B H 0.675707 0.732797 0.461630 0.192 Uiso 0.25 1 d R U P G 3
O18 O 0.615(3) 0.7457(19) 0.5010(10) 0.147(13) Uani 0.25 1 d . U P H 1
H18C H 0.639683 0.745234 0.481791 0.221 Uiso 0.25 1 d R U P H 1
H18D H 0.665153 0.748774 0.513701 0.221 Uiso 0.25 1 d R U P H 1
O12 O 0.728(3) 0.6578(14) 0.6246(7) 0.140(14) Uani 0.25 1 d . . P . .
H12A H 0.735381 0.680665 0.641255 0.210 Uiso 0.25 1 d R U P . .
H12B H 0.716961 0.621944 0.631085 0.210 Uiso 0.25 1 d R U P . .
O9A O 0.3140(12) 0.5118(9) 0.2266(4) 0.173(7) Uani 0.711(15) 1 d DG U P A 2
H9AA H 0.299904 0.540085 0.239930 0.260 Uiso 0.711(15) 1 d DG U P A 2
H9AB H 0.314372 0.528607 0.207780 0.260 Uiso 0.711(15) 1 d DG U P A 2
O6A O 0.6252(11) 0.4930(8) 0.2572(4) 0.309(8) Uani 0.907(14) 1 d D U P A 2
C52A C 0.6302(19) 0.4108(11) 0.2925(5) 0.307(10) Uani 0.907(14) 1 d D U P A 2
H52D H 0.694004 0.398343 0.284926 0.460 Uiso 0.907(14) 1 calc R U P A 2
H52E H 0.590470 0.375978 0.296864 0.460 Uiso 0.907(14) 1 calc R U P A 2
H52F H 0.637327 0.433926 0.312281 0.460 Uiso 0.907(14) 1 calc R U P A 2
C53A C 0.5824(15) 0.4479(10) 0.2671(8) 0.305(8) Uani 0.907(14) 1 d D U P A 2
O5A O 0.4942(13) 0.4397(7) 0.2619(4) 0.300(8) Uani 0.907(14) 1 d D U P A 2

loop_
_atom_site_aniso_label
_atom_site_aniso_U_11
_atom_site_aniso_U_22
_atom_site_aniso_U_33
_atom_site_aniso_U_23
_atom_site_aniso_U_13
_atom_site_aniso_U_12
Cu1 0.313(3) 0.1252(15) 0.0641(10) -0.0511(10) 0.0700(15) -0.0239(18)
O1 0.060(3) 0.061(3) 0.068(4) -0.005(3) 0.016(3) 0.019(3)
O2 0.059(3) 0.050(3) 0.041(3) -0.001(2) -0.007(2) 0.007(2)
O3 0.041(3) 0.064(3) 0.066(3) -0.019(3) -0.009(2) -0.006(2)
O4 0.058(3) 0.059(3) 0.047(3) 0.001(2) -0.002(2) -0.011(3)
O5 0.462(19) 0.294(15) 0.161(10) -0.068(10) 0.077(13) 0.114(14)
O6 0.46(2) 0.294(15) 0.161(10) -0.068(10) 0.077(13) 0.114(14)
O7 0.322(4) 0.143(2) 0.094(2) -0.044(2) 0.066(2) -0.023(3)
O8 0.333(6) 0.181(5) 0.133(4) -0.030(4) 0.059(5) -0.036(5)
O9B 0.16(2) 0.27(3) 0.072(16) -0.036(17) 0.022(15) 0.01(2)
N1 0.207(8) 0.122(6) 0.072(5) -0.048(5) 0.060(5) -0.033(6)
N2 0.205(13) 0.108(7) 0.066(6) -0.046(5) -0.048(7) 0.032(8)
C1 0.198(9) 0.140(7) 0.078(5) -0.042(6) 0.062(6) -0.036(7)
C2 0.177(8) 0.124(6) 0.069(5) -0.051(5) 0.057(5) -0.035(6)
C3 0.156(7) 0.085(5) 0.045(4) -0.033(4) 0.038(5) -0.015(5)
C4 0.189(8) 0.125(7) 0.077(5) -0.057(5) 0.052(6) -0.041(6)
C5 0.208(9) 0.130(7) 0.091(6) -0.060(6) 0.059(6) -0.047(7)
C6 0.078(6) 0.053(4) 0.035(4) -0.008(3) 0.004(4) 0.010(4)
C7 0.087(6) 0.056(4) 0.043(4) -0.004(3) 0.029(4) 0.001(4)
C8 0.064(5) 0.045(4) 0.041(4) -0.010(3) 0.018(3) -0.003(3)
C9 0.045(4) 0.039(3) 0.029(3) -0.007(3) 0.004(3) 0.007(3)
C10 0.052(4) 0.044(4) 0.034(3) -0.008(3) 0.000(3) 0.005(3)
C11 0.061(5) 0.059(4) 0.036(4) -0.012(3) -0.001(3) 0.007(4)
C12 0.031(3) 0.033(3) 0.035(3) -0.007(3) 0.002(3) 0.001(3)
C13 0.033(3) 0.029(3) 0.033(3) -0.003(2) 0.001(3) 0.001(2)
C14 0.035(3) 0.037(3) 0.031(3) -0.002(3) 0.001(3) 0.001(3)
C15 0.037(3) 0.034(3) 0.030(3) -0.005(3) -0.004(3) 0.003(3)
C16 0.031(3) 0.029(3) 0.043(4) -0.005(3) -0.003(3) 0.002(2)
C17 0.036(3) 0.033(3) 0.033(3) -0.003(3) 0.002(3) -0.001(3)
C18 0.039(4) 0.030(3) 0.045(4) -0.005(3) -0.004(3) -0.001(3)
C19 0.035(3) 0.028(3) 0.049(4) -0.005(3) 0.002(3) -0.001(3)
C20 0.040(4) 0.033(3) 0.049(4) -0.002(3) -0.004(3) -0.002(3)
C21 0.044(4) 0.036(3) 0.055(4) -0.001(3) 0.007(3) 0.001(3)
C22 0.037(4) 0.030(3) 0.069(5) -0.008(3) 0.001(4) 0.001(3)
C23 0.038(4) 0.033(3) 0.066(5) -0.012(3) -0.006(3) 0.005(3)
C24 0.041(4) 0.034(3) 0.048(4) -0.008(3) -0.006(3) -0.001(3)
C25 0.049(5) 0.070(5) 0.069(5) -0.019(4) -0.012(4) -0.002(4)
C26 0.069(6) 0.153(10) 0.084(7) -0.051(7) -0.018(6) -0.020(7)
C27 0.077(6) 0.087(6) 0.046(4) -0.001(4) 0.014(4) -0.005(5)
C28 0.120(9) 0.144(10) 0.044(5) 0.006(6) 0.003(6) -0.016(8)
C29 0.034(3) 0.032(3) 0.037(3) -0.005(3) 0.004(3) 0.000(3)
C30 0.036(3) 0.030(3) 0.043(4) -0.001(3) 0.002(3) 0.005(3)
C31 0.040(4) 0.034(3) 0.048(4) -0.002(3) 0.001(3) 0.000(3)
C32 0.041(4) 0.037(3) 0.063(5) -0.005(3) 0.013(4) 0.003(3)
C33 0.029(3) 0.027(3) 0.077(5) 0.004(3) -0.002(3) 0.001(3)
C34 0.034(4) 0.032(3) 0.088(6) 0.004(4) -0.003(4) 0.002(3)
C35 0.041(4) 0.031(3) 0.063(5) -0.001(3) -0.005(3) 0.000(3)
C36 0.040(4) 0.034(3) 0.050(4) 0.000(3) -0.002(3) -0.003(3)
C37 0.061(5) 0.081(6) 0.045(4) 0.001(4) -0.010(4) 0.006(4)
C38 0.088(7) 0.128(9) 0.051(5) -0.003(5) -0.008(5) 0.014(6)
C39 0.092(7) 0.080(6) 0.064(5) 0.003(5) 0.023(5) 0.040(5)
C40 0.154(11) 0.124(9) 0.075(7) 0.006(6) 0.048(7) 0.070(8)
C41 0.049(4) 0.033(3) 0.036(3) -0.008(3) -0.012(3) 0.005(3)
C42 0.069(5) 0.053(4) 0.043(4) -0.014(3) -0.023(4) 0.014(4)
C43 0.083(6) 0.065(5) 0.052(5) -0.014(4) -0.033(4) 0.012(4)
C44 0.088(6) 0.056(4) 0.038(4) -0.018(3) -0.022(4) 0.011(4)
C45 0.073(5) 0.055(4) 0.040(4) -0.015(3) -0.009(4) 0.012(4)
C46 0.054(4) 0.050(4) 0.036(4) -0.011(3) -0.011(3) 0.010(3)
C47 0.168(13) 0.133(10) 0.072(7) -0.037(7) -0.046(8) -0.015(10)
C48 0.123(9) 0.121(9) 0.073(7) -0.034(6) -0.037(7) 0.001(7)
C49 0.111(8) 0.077(6) 0.043(5) -0.015(4) -0.029(5) 0.007(6)
C50 0.119(9) 0.105(8) 0.053(5) -0.036(5) -0.017(6) 0.014(7)
C51 0.138(11) 0.127(10) 0.076(7) -0.054(7) -0.024(7) 0.023(8)
C52 0.46(2) 0.295(16) 0.162(11) -0.067(11) 0.077(14) 0.114(15)
C53 0.463(19) 0.294(15) 0.161(10) -0.068(10) 0.077(13) 0.114(14)
C54 0.339(6) 0.161(5) 0.123(5) -0.033(5) 0.057(5) -0.025(5)
C55 0.327(4) 0.153(3) 0.106(3) -0.039(3) 0.063(3) -0.026(3)
O10 0.100(15) 0.057(12) 0.144(17) 0.053(12) -0.051(14) -0.012(11)
O11 0.088(14) 0.024(9) 0.161(18) 0.005(11) 0.001(14) 0.013(10)
O14 0.113(12) 0.256(18) 0.170(14) -0.002(15) -0.033(11) -0.014(14)
O15 0.036(10) 0.116(15) 0.095(14) -0.012(13) 0.014(10) 0.003(11)
O16 0.12(2) 0.11(2) 0.18(2) 0.000 0.000 -0.019(18)
O17 0.103(17) 0.16(2) 0.120(18) -0.017(16) 0.006(16) -0.004(16)
O18 0.126(19) 0.18(2) 0.135(19) -0.036(17) -0.011(17) 0.021(17)
O12 0.18(3) 0.12(2) 0.12(2) 0.05(2) -0.09(2) -0.05(2)
O9A 0.138(11) 0.28(2) 0.104(10) -0.036(11) -0.012(8) 0.045(13)
O6A 0.46(2) 0.298(16) 0.163(10) -0.067(10) 0.077(13) 0.117(14)
C52A 0.46(2) 0.298(19) 0.162(14) -0.050(14) 0.041(17) 0.111(18)
C53A 0.46(2) 0.292(15) 0.161(10) -0.068(10) 0.077(13) 0.112(14)
O5A 0.46(2) 0.287(15) 0.157(9) -0.073(10) 0.083(14) 0.109(14)

loop_
_atom_type_symbol
_atom_type_description
_atom_type_scat_dispersion_real
_atom_type_scat_dispersion_imag
_atom_type_scat_source
C C 0.0137 0.0067 'International Tables Vol C Tables 4.2.6.8 and 6.1.1.4'
H H 0.0000 0.0000 'International Tables Vol C Tables 4.2.6.8 and 6.1.1.4'
Cu Cu -2.7974 3.6876 'International Tables Vol C Tables 4.2.6.8 and 6.1.1.4'
N N 0.0241 0.0134 'International Tables Vol C Tables 4.2.6.8 and 6.1.1.4'
O O 0.0389 0.0241 'International Tables Vol C Tables 4.2.6.8 and 6.1.1.4'

loop_
_geom_angle_atom_site_label_1
_geom_angle_atom_site_label_2
_geom_angle_atom_site_label_3
_geom_angle
_geom_angle_site_symmetry_1
_geom_angle_site_symmetry_3
_geom_angle_publ_flag
O5 Cu1 O6 60.2(6) . . ?
O5 Cu1 O9B 92(2) . . ?
O5 Cu1 C53 30.8(5) . . ?
O6 Cu1 O9B 152(2) . . ?
O6 Cu1 C53 30.8(5) . . ?
O7 Cu1 O5 131(2) . . ?
O7 Cu1 O6 71(2) . . ?
O7 Cu1 O9B 137.0(11) . . ?
O7 Cu1 N1 90.0(4) . . ?
O7 Cu1 N2 89.6(4) . 8_655 ?
O7 Cu1 C53 100(2) . . ?
O7 Cu1 O9A 100.5(6) . . ?
O7 Cu1 O6A 105.5(6) . . ?
O7 Cu1 C53A 135.5(6) . . ?
O7 Cu1 O5A 165.4(6) . . ?
O9B Cu1 C53 122(2) . . ?
N1 Cu1 O5 93(3) . . ?
N1 Cu1 O6 88(3) . . ?
N1 Cu1 O9B 93.4(7) . . ?
N1 Cu1 C53 98(2) . . ?
N1 Cu1 O9A 90.3(5) . . ?
N1 Cu1 O6A 84.3(6) . . ?
N1 Cu1 C53A 87.0(9) . . ?
N1 Cu1 O5A 89.3(6) . . ?
N2 Cu1 O5 83(3) 8_655 . ?
N2 Cu1 O6 87(3) 8_655 . ?
N2 Cu1 O9B 89.9(7) 8_655 . ?
N2 Cu1 N1 175.6(6) 8_655 . ?
N2 Cu1 C53 78(2) 8_655 . ?
N2 Cu1 O9A 94.1(6) 8_655 . ?
N2 Cu1 O6A 91.5(6) 8_655 . ?
N2 Cu1 C53A 90.1(9) 8_655 . ?
N2 Cu1 O5A 90.0(6) 8_655 . ?
O9A Cu1 C53A 124.0(7) . . ?
O6A Cu1 O9A 153.4(7) . . ?
O6A Cu1 C53A 30.0(3) . . ?
O5A Cu1 O9A 94.1(7) . . ?
O5A Cu1 O6A 59.9(4) . . ?
O5A Cu1 C53A 30.0(3) . . ?
C32 O1 C39 118.7(6) . . ?
C36 O2 C37 117.4(5) . . ?
C23 O3 C25 118.8(5) . . ?
C20 O4 C27 118.3(6) . . ?
C53 O5 Cu1 85.5(17) . . ?
C53 O6 Cu1 85.5(17) . . ?
C55 O7 Cu1 119.1(8) . . ?
Cu1 O9B H9BA 120.9 . . ?
Cu1 O9B H9BB 119.2 . . ?
H9BA O9B H9BB 104.6 . . ?
C1 N1 Cu1 119.8(8) . . ?
C5 N1 Cu1 120.9(9) . . ?
C5 N1 C1 119.2(10) . . ?
C47 N2 Cu1 117.5(10) . 8_666 ?
C51 N2 Cu1 123.5(9) . 8_666 ?
C51 N2 C47 118.7(9) . . ?
N1 C1 H1 120.2 . . ?
N1 C1 C2 119.7(12) . . ?
C2 C1 H1 120.2 . . ?
C1 C2 H2 118.5 . . ?
C3 C2 C1 122.9(12) . . ?
C3 C2 H2 118.5 . . ?
C2 C3 C4 114.0(9) . . ?
C2 C3 C6 123.9(10) . . ?
C4 C3 C6 120.8(9) . . ?
C3 C4 H4 119.2 . . ?
C3 C4 C5 121.6(11) . . ?
C5 C4 H4 119.2 . . ?
N1 C5 C4 121.4(12) . . ?
N1 C5 H5 119.3 . . ?
C4 C5 H5 119.3 . . ?
C7 C6 C3 119.3(8) . . ?
C11 C6 C3 121.2(8) . . ?
C11 C6 C7 119.4(6) . . ?
C6 C7 H7 120.3 . . ?
C6 C7 C8 119.3(7) . . ?
C8 C7 H7 120.3 . . ?
C7 C8 H8 119.6 . . ?
C9 C8 C7 120.8(7) . . ?
C9 C8 H8 119.6 . . ?
C8 C9 C12 118.0(6) . . ?
C10 C9 C8 118.1(6) . . ?
C10 C9 C12 124.0(6) . . ?
C9 C10 H10 118.9 . . ?
C9 C10 C11 122.2(7) . . ?
C11 C10 H10 118.9 . . ?
C6 C11 C10 120.1(7) . . ?
C6 C11 H11 120.0 . . ?
C10 C11 H11 120.0 . . ?
C13 C12 C9 122.5(5) . . ?
C17 C12 C9 118.3(5) . . ?
C17 C12 C13 119.2(5) . . ?
C12 C13 C29 123.2(5) . . ?
C14 C13 C12 118.3(5) . . ?
C14 C13 C29 118.3(5) . . ?
C13 C14 H14 118.7 . . ?
C13 C14 C15 122.6(5) . . ?
C15 C14 H14 118.7 . . ?
C14 C15 C41 118.8(5) . . ?
C16 C15 C14 118.3(5) . . ?
C16 C15 C41 122.8(5) . . ?
C15 C16 C18 122.5(5) . . ?
C17 C16 C15 119.0(5) . . ?
C17 C16 C18 118.5(5) . . ?
C12 C17 H17 118.7 . . ?
C16 C17 C12 122.5(6) . . ?
C16 C17 H17 118.7 . . ?
C16 C18 H18A 108.7 . . ?
C16 C18 H18B 108.7 . . ?
H18A C18 H18B 107.6 . . ?
C19 C18 C16 114.2(5) . . ?
C19 C18 H18A 108.7 . . ?
C19 C18 H18B 108.7 . . ?
C20 C19 C18 121.4(6) . . ?
C24 C19 C18 120.6(6) . . ?
C24 C19 C20 117.9(6) . . ?
O4 C20 C19 116.2(6) . . ?
O4 C20 C21 123.0(6) . . ?
C21 C20 C19 120.7(6) . . ?
C20 C21 H21 119.6 . . ?
C22 C21 C20 120.9(7) . . ?
C22 C21 H21 119.6 . . ?
C21 C22 C23 118.8(6) . . ?
C21 C22 C34 120.3(7) . 2_665 ?
C23 C22 C34 120.8(7) . 2_665 ?
O3 C23 C22 115.0(6) . . ?
C24 C23 O3 124.6(7) . . ?
C24 C23 C22 120.3(6) . . ?
C19 C24 H24 119.4 . . ?
C23 C24 C19 121.3(7) . . ?
C23 C24 H24 119.4 . . ?
O3 C25 H25A 110.7 . . ?
O3 C25 H25B 110.7 . . ?
O3 C25 C26 105.2(7) . . ?
H25A C25 H25B 108.8 . . ?
C26 C25 H25A 110.7 . . ?
C26 C25 H25B 110.7 . . ?
C25 C26 H26A 109.5 . . ?
C25 C26 H26B 109.5 . . ?
C25 C26 H26C 109.5 . . ?
H26A C26 H26B 109.5 . . ?
H26A C26 H26C 109.5 . . ?
H26B C26 H26C 109.5 . . ?
O4 C27 H27A 110.6 . . ?
O4 C27 H27B 110.6 . . ?
O4 C27 C28 105.6(7) . . ?
H27A C27 H27B 108.7 . . ?
C28 C27 H27A 110.6 . . ?
C28 C27 H27B 110.6 . . ?
C27 C28 H28A 109.5 . . ?
C27 C28 H28B 109.5 . . ?
C27 C28 H28C 109.5 . . ?
H28A C28 H28B 109.5 . . ?
H28A C28 H28C 109.5 . . ?
H28B C28 H28C 109.5 . . ?
C13 C29 H29A 108.8 . . ?
C13 C29 H29B 108.8 . . ?
H29A C29 H29B 107.7 . . ?
C30 C29 C13 113.8(5) . . ?
C30 C29 H29A 108.8 . . ?
C30 C29 H29B 108.8 . . ?
C31 C30 C29 120.4(6) . . ?
C36 C30 C29 120.9(6) . . ?
C36 C30 C31 118.6(6) . . ?
C30 C31 H31 120.0 . . ?
C30 C31 C32 120.0(6) . . ?
C32 C31 H31 120.0 . . ?
O1 C32 C31 122.5(7) . . ?
C33 C32 O1 116.5(6) . . ?
C33 C32 C31 120.9(6) . . ?
C32 C33 C34 120.8(7) . . ?
C35 C33 C32 119.4(6) . . ?
C35 C33 C34 119.8(7) . . ?
C22 C34 H34A 108.6 2_665 . ?
C22 C34 H34B 108.6 2_665 . ?
C33 C34 C22 114.7(5) . 2_665 ?
C33 C34 H34A 108.6 . . ?
C33 C34 H34B 108.6 . . ?
H34A C34 H34B 107.6 . . ?
C33 C35 H35 119.6 . . ?
C33 C35 C36 120.7(6) . . ?
C36 C35 H35 119.6 . . ?
O2 C36 C30 116.0(6) . . ?
O2 C36 C35 123.7(6) . . ?
C30 C36 C35 120.2(6) . . ?
O2 C37 H37A 110.4 . . ?
O2 C37 H37B 110.4 . . ?
O2 C37 C38 106.8(7) . . ?
H37A C37 H37B 108.6 . . ?
C38 C37 H37A 110.4 . . ?
C38 C37 H37B 110.4 . . ?
C37 C38 H38A 109.5 . . ?
C37 C38 H38B 109.5 . . ?
C37 C38 H38C 109.5 . . ?
H38A C38 H38B 109.5 . . ?
H38A C38 H38C 109.5 . . ?
H38B C38 H38C 109.5 . . ?
O1 C39 H39A 110.4 . . ?
O1 C39 H39B 110.4 . . ?
O1 C39 C40 106.4(7) . . ?
H39A C39 H39B 108.6 . . ?
C40 C39 H39A 110.4 . . ?
C40 C39 H39B 110.4 . . ?
C39 C40 H40A 109.5 . . ?
C39 C40 H40B 109.5 . . ?
C39 C40 H40C 109.5 . . ?
H40A C40 H40B 109.5 . . ?
H40A C40 H40C 109.5 . . ?
H40B C40 H40C 109.5 . . ?
C42 C41 C15 119.7(6) . . ?
C42 C41 C46 118.3(6) . . ?
C46 C41 C15 121.9(6) . . ?
C41 C42 H42 119.3 . . ?
C41 C42 C43 121.5(7) . . ?
C43 C42 H42 119.3 . . ?
C42 C43 H43 120.1 . . ?
C42 C43 C44 119.9(7) . . ?
C44 C43 H43 120.1 . . ?
C43 C44 C49 120.2(7) . . ?
C45 C44 C43 118.2(6) . . ?
C45 C44 C49 121.4(7) . . ?
C44 C45 H45 118.7 . . ?
C44 C45 C46 122.6(7) . . ?
C46 C45 H45 118.7 . . ?
C41 C46 H46 120.3 . . ?
C45 C46 C41 119.5(6) . . ?
C45 C46 H46 120.3 . . ?
N2 C47 H47 119.8 . . ?
N2 C47 C48 120.4(13) . . ?
C48 C47 H47 119.8 . . ?
C47 C48 H48 120.4 . . ?
C47 C48 C49 119.3(12) . . ?
C49 C48 H48 120.4 . . ?
C48 C49 C44 120.4(9) . . ?
C50 C49 C44 123.2(9) . . ?
C50 C49 C48 116.0(8) . . ?
C49 C50 H50 118.7 . . ?
C49 C50 C51 122.6(11) . . ?
C51 C50 H50 118.7 . . ?
N2 C51 C50 122.6(12) . . ?
N2 C51 H51 118.7 . . ?
C50 C51 H51 118.7 . . ?
H52A C52 H52B 109.5 . . ?
H52A C52 H52C 109.5 . . ?
H52B C52 H52C 109.5 . . ?
C53 C52 H52A 109.0 . . ?
C53 C52 H52B 105.6 . . ?
C53 C52 H52C 113.7 . . ?
O5 C53 Cu1 63.8(14) . . ?
O5 C53 O6 123.2(12) . . ?
O5 C53 C52 118.3(11) . . ?
O6 C53 Cu1 63.8(14) . . ?
O6 C53 C52 118.5(11) . . ?
C52 C53 Cu1 158(6) . . ?
H54A C54 H54B 109.5 . . ?
H54A C54 H54C 109.5 . . ?
H54B C54 H54C 109.5 . . ?
C55 C54 H54A 109.5 . . ?
C55 C54 H54B 109.5 . . ?
C55 C54 H54C 109.5 . . ?
O7 C55 C54 121.2(9) . . ?
O8 C55 O7 117.6(9) . . ?
O8 C55 C54 121.2(9) . . ?
H10A O10 H10B 104.6 . . ?
H11A O11 H11B 104.5 . . ?
O14 O14 H14A 135.7 2_665 . ?
O14 O14 H14B 74.8 2_665 . ?
H14A O14 H14B 108.0 . . ?
O15 O15 H15A 108.4 2_665 . ?
O15 O15 H15B 53.2 2_665 . ?
H15A O15 H15B 106.9 . . ?
H16A O16 H16A 144.0 . 2_565 ?
H16A O16 H16B 108.0 . . ?
H16B O16 H16A 108.0 . 2_565 ?
H17A O17 H17B 104.5 . . ?
H18C O18 H18D 104.4 . . ?
H12A O12 H12B 109.5 . . ?
Cu1 O9A H9AA 94.9 . . ?
Cu1 O9A H9AB 94.7 . . ?
H9AA O9A H9AB 104.5 . . ?
C53A O6A Cu1 86.9(9) . . ?
H52D C52A H52E 109.5 . . ?
H52D C52A H52F 109.5 . . ?
H52E C52A H52F 109.5 . . ?
C53A C52A H52D 109.5 . . ?
C53A C52A H52E 109.5 . . ?
C53A C52A H52F 109.5 . . ?
O6A C53A Cu1 63.2(9) . . ?
O6A C53A C52A 118.7(14) . . ?
C52A C53A Cu1 168(2) . . ?
O5A C53A Cu1 58.6(8) . . ?
O5A C53A O6A 121.7(15) . . ?
O5A C53A C52A 117.9(14) . . ?
C53A O5A Cu1 91.5(9) . . ?

loop_
_geom_bond_atom_site_label_1
_geom_bond_atom_site_label_2
_geom_bond_distance
_geom_bond_site_symmetry_2
_geom_bond_publ_flag
Cu1 O5 2.194(18) . ?
Cu1 O6 2.194(18) . ?
Cu1 O7 1.797(10) . ?
Cu1 O9B 2.40(2) . ?
Cu1 N1 2.025(8) . ?
Cu1 N2 2.015(8) 8_655 ?
Cu1 C53 2.44(4) . ?
Cu1 O9A 2.398(17) . ?
Cu1 O6A 2.242(15) . ?
Cu1 C53A 2.508(18) . ?
Cu1 O5A 2.141(14) . ?
O1 C32 1.389(8) . ?
O1 C39 1.424(10) . ?
O2 C36 1.380(8) . ?
O2 C37 1.417(8) . ?
O3 C23 1.381(8) . ?
O3 C25 1.408(9) . ?
O4 C20 1.382(8) . ?
O4 C27 1.414(8) . ?
O5 C53 1.251(8) . ?
O6 C53 1.251(8) . ?
O7 C55 1.260(5) . ?
O8 C55 1.256(5) . ?
O9B H9BA 0.8686 . ?
O9B H9BB 0.8699 . ?
N1 C1 1.300(15) . ?
N1 C5 1.289(14) . ?
N2 C47 1.374(17) . ?
N2 C51 1.300(15) . ?
C1 H1 0.9500 . ?
C1 C2 1.400(13) . ?
C2 H2 0.9500 . ?
C2 C3 1.316(14) . ?
C3 C4 1.360(14) . ?
C3 C6 1.490(10) . ?
C4 H4 0.9500 . ?
C4 C5 1.376(13) . ?
C5 H5 0.9500 . ?
C6 C7 1.397(11) . ?
C6 C11 1.375(10) . ?
C7 H7 0.9500 . ?
C7 C8 1.415(9) . ?
C8 H8 0.9500 . ?
C8 C9 1.395(9) . ?
C9 C10 1.362(9) . ?
C9 C12 1.491(8) . ?
C10 H10 0.9500 . ?
C10 C11 1.398(9) . ?
C11 H11 0.9500 . ?
C12 C13 1.395(8) . ?
C12 C17 1.393(8) . ?
C13 C14 1.394(8) . ?
C13 C29 1.522(8) . ?
C14 H14 0.9500 . ?
C14 C15 1.408(8) . ?
C15 C16 1.396(8) . ?
C15 C41 1.483(8) . ?
C16 C17 1.389(8) . ?
C16 C18 1.531(8) . ?
C17 H17 0.9500 . ?
C18 H18A 0.9900 . ?
C18 H18B 0.9900 . ?
C18 C19 1.512(8) . ?
C19 C20 1.392(9) . ?
C19 C24 1.390(9) . ?
C20 C21 1.387(9) . ?
C21 H21 0.9500 . ?
C21 C22 1.370(10) . ?
C22 C23 1.397(10) . ?
C22 C34 1.531(9) 2_665 ?
C23 C24 1.373(9) . ?
C24 H24 0.9500 . ?
C25 H25A 0.9900 . ?
C25 H25B 0.9900 . ?
C25 C26 1.505(10) . ?
C26 H26A 0.9800 . ?
C26 H26B 0.9800 . ?
C26 H26C 0.9800 . ?
C27 H27A 0.9900 . ?
C27 H27B 0.9900 . ?
C27 C28 1.516(12) . ?
C28 H28A 0.9800 . ?
C28 H28B 0.9800 . ?
C28 H28C 0.9800 . ?
C29 H29A 0.9900 . ?
C29 H29B 0.9900 . ?
C29 C30 1.517(8) . ?
C30 C31 1.395(9) . ?
C30 C36 1.386(9) . ?
C31 H31 0.9500 . ?
C31 C32 1.397(9) . ?
C32 C33 1.375(10) . ?
C33 C34 1.504(8) . ?
C33 C35 1.364(9) . ?
C34 H34A 0.9900 . ?
C34 H34B 0.9900 . ?
C35 H35 0.9500 . ?
C35 C36 1.408(9) . ?
C37 H37A 0.9900 . ?
C37 H37B 0.9900 . ?
C37 C38 1.492(11) . ?
C38 H38A 0.9800 . ?
C38 H38B 0.9800 . ?
C38 H38C 0.9800 . ?
C39 H39A 0.9900 . ?
C39 H39B 0.9900 . ?
C39 C40 1.525(11) . ?
C40 H40A 0.9800 . ?
C40 H40B 0.9800 . ?
C40 H40C 0.9800 . ?
C41 C42 1.384(9) . ?
C41 C46 1.397(9) . ?
C42 H42 0.9500 . ?
C42 C43 1.384(9) . ?
C43 H43 0.9500 . ?
C43 C44 1.404(11) . ?
C44 C45 1.360(10) . ?
C44 C49 1.495(10) . ?
C45 H45 0.9500 . ?
C45 C46 1.385(9) . ?
C46 H46 0.9500 . ?
C47 H47 0.9500 . ?
C47 C48 1.388(13) . ?
C48 H48 0.9500 . ?
C48 C49 1.429(14) . ?
C49 C50 1.338(13) . ?
C50 H50 0.9500 . ?
C50 C51 1.363(12) . ?
C51 H51 0.9500 . ?
C52 H52A 0.9797 . ?
C52 H52B 0.9802 . ?
C52 H52C 0.9798 . ?
C52 C53 1.500(8) . ?
C54 H54A 0.9800 . ?
C54 H54B 0.9800 . ?
C54 H54C 0.9800 . ?
C54 C55 1.522(9) . ?
O10 H10A 0.8707 . ?
O10 H10B 0.8696 . ?
O11 H11A 0.8695 . ?
O11 H11B 0.8698 . ?
O14 O14 1.62(4) 2_665 ?
O14 H14A 0.8722 . ?
O14 H14B 0.8720 . ?
O15 O15 1.50(4) 2_665 ?
O15 H15A 0.8753 . ?
O15 H15B 0.8658 . ?
O16 H16A 0.8700 2_565 ?
O16 H16A 0.8700 . ?
O16 H16B 0.8711 . ?
O17 H17A 0.8708 . ?
O17 H17B 0.8699 . ?
O18 H18C 0.8684 . ?
O18 H18D 0.8709 . ?
O12 H12A 0.8696 . ?
O12 H12B 0.8701 . ?
O9A H9AA 0.8700 . ?
O9A H9AB 0.8703 . ?
O6A C53A 1.255(10) . ?
C52A H52D 0.9800 . ?
C52A H52E 0.9800 . ?
C52A H52F 0.9800 . ?
C52A C53A 1.503(10) . ?
C53A O5A 1.254(10) . ?

loop_
_geom_torsion_atom_site_label_1
_geom_torsion_atom_site_label_2
_geom_torsion_atom_site_label_3
_geom_torsion_atom_site_label_4
_geom_torsion
_geom_torsion_site_symmetry_1
_geom_torsion_site_symmetry_2
_geom_torsion_site_symmetry_3
_geom_torsion_site_symmetry_4
_geom_torsion_publ_flag
Cu1 O5 C53 O6 24(7) . . . . ?
Cu1 O5 C53 C52 -156(7) . . . . ?
Cu1 O6 C53 O5 -24(7) . . . . ?
Cu1 O6 C53 C52 156(7) . . . . ?
Cu1 O7 C55 O8 -16.9(17) . . . . ?
Cu1 O7 C55 C54 165.0(9) . . . . ?
Cu1 N1 C1 C2 179.3(11) . . . . ?
Cu1 N1 C5 C4 -178.6(12) . . . . ?
Cu1 N2 C47 C48 178.8(9) 8_666 . . . ?
Cu1 N2 C51 C50 179.5(9) 8_666 . . . ?
Cu1 O6A C53A C52A -167(3) . . . . ?
Cu1 O6A C53A O5A -3(4) . . . . ?
O1 C32 C33 C34 -3.0(9) . . . . ?
O1 C32 C33 C35 179.6(6) . . . . ?
O3 C23 C24 C19 178.4(6) . . . . ?
O4 C20 C21 C22 178.8(6) . . . . ?
O5 Cu1 O7 C55 -173(5) . . . . ?
O6 Cu1 O7 C55 -166(3) . . . . ?
O9B Cu1 O7 C55 16.8(14) . . . . ?
N1 Cu1 O7 C55 -78.2(10) . . . . ?
N1 C1 C2 C3 -5(2) . . . . ?
N2 Cu1 O7 C55 106.2(10) 8_655 . . . ?
N2 C47 C48 C49 2.3(19) . . . . ?
C1 N1 C5 C4 5(3) . . . . ?
C1 C2 C3 C4 12(2) . . . . ?
C1 C2 C3 C6 179.1(12) . . . . ?
C2 C3 C4 C5 -11(2) . . . . ?
C2 C3 C6 C7 -16.0(16) . . . . ?
C2 C3 C6 C11 168.0(11) . . . . ?
C3 C4 C5 N1 3(3) . . . . ?
C3 C6 C7 C8 -173.8(8) . . . . ?
C3 C6 C11 C10 174.2(8) . . . . ?
C4 C3 C6 C7 150.5(12) . . . . ?
C4 C3 C6 C11 -25.5(16) . . . . ?
C5 N1 C1 C2 -4(2) . . . . ?
C6 C3 C4 C5 -178.7(13) . . . . ?
C6 C7 C8 C9 0.5(11) . . . . ?
C7 C6 C11 C10 -1.8(11) . . . . ?
C7 C8 C9 C10 -3.9(10) . . . . ?
C7 C8 C9 C12 176.3(6) . . . . ?
C8 C9 C10 C11 4.5(10) . . . . ?
C8 C9 C12 C13 -121.9(7) . . . . ?
C8 C9 C12 C17 56.8(8) . . . . ?
C9 C10 C11 C6 -1.7(11) . . . . ?
C9 C12 C13 C14 174.8(6) . . . . ?
C9 C12 C13 C29 -1.0(9) . . . . ?
C9 C12 C17 C16 -176.8(6) . . . . ?
C10 C9 C12 C13 58.3(9) . . . . ?
C10 C9 C12 C17 -122.9(7) . . . . ?
C11 C6 C7 C8 2.3(11) . . . . ?
C12 C9 C10 C11 -175.7(6) . . . . ?
C12 C13 C14 C15 3.2(9) . . . . ?
C12 C13 C29 C30 84.8(7) . . . . ?
C13 C12 C17 C16 2.0(9) . . . . ?
C13 C14 C15 C16 -0.3(9) . . . . ?
C13 C14 C15 C41 -176.1(6) . . . . ?
C13 C29 C30 C31 -96.7(7) . . . . ?
C13 C29 C30 C36 85.5(7) . . . . ?
C14 C13 C29 C30 -91.0(7) . . . . ?
C14 C15 C16 C17 -1.8(9) . . . . ?
C14 C15 C16 C18 178.2(5) . . . . ?
C14 C15 C41 C42 64.7(9) . . . . ?
C14 C15 C41 C46 -117.7(7) . . . . ?
C15 C16 C17 C12 0.9(9) . . . . ?
C15 C16 C18 C19 96.7(7) . . . . ?
C15 C41 C42 C43 174.3(7) . . . . ?
C15 C41 C46 C45 -173.4(7) . . . . ?
C16 C15 C41 C42 -110.9(8) . . . . ?
C16 C15 C41 C46 66.7(9) . . . . ?
C16 C18 C19 C20 89.1(7) . . . . ?
C16 C18 C19 C24 -95.4(7) . . . . ?
C17 C12 C13 C14 -4.0(9) . . . . ?
C17 C12 C13 C29 -179.8(5) . . . . ?
C17 C16 C18 C19 -83.4(7) . . . . ?
C18 C16 C17 C12 -179.0(6) . . . . ?
C18 C19 C20 O4 -4.9(8) . . . . ?
C18 C19 C20 C21 173.1(5) . . . . ?
C18 C19 C24 C23 -174.2(5) . . . . ?
C19 C20 C21 C22 1.0(9) . . . . ?
C20 O4 C27 C28 176.5(7) . . . . ?
C20 C19 C24 C23 1.5(9) . . . . ?
C20 C21 C22 C23 1.7(9) . . . . ?
C20 C21 C22 C34 -175.7(5) . . . 2_665 ?
C21 C22 C23 O3 179.8(6) . . . . ?
C21 C22 C23 C24 -2.7(9) . . . . ?
C22 C23 C24 C19 1.2(9) . . . . ?
C23 O3 C25 C26 -173.8(7) . . . . ?
C24 C19 C20 O4 179.5(5) . . . . ?
C24 C19 C20 C21 -2.5(9) . . . . ?
C25 O3 C23 C22 174.5(6) . . . . ?
C25 O3 C23 C24 -2.8(9) . . . . ?
C27 O4 C20 C19 178.9(6) . . . . ?
C27 O4 C20 C21 0.9(9) . . . . ?
C29 C13 C14 C15 179.2(5) . . . . ?
C29 C30 C31 C32 -178.0(5) . . . . ?
C29 C30 C36 O2 -1.9(8) . . . . ?
C29 C30 C36 C35 175.3(5) . . . . ?
C30 C31 C32 O1 -180.0(6) . . . . ?
C30 C31 C32 C33 3.1(10) . . . . ?
C31 C30 C36 O2 -179.7(5) . . . . ?
C31 C30 C36 C35 -2.5(9) . . . . ?
C31 C32 C33 C34 174.1(6) . . . . ?
C31 C32 C33 C35 -3.3(10) . . . . ?
C32 O1 C39 C40 176.6(8) . . . . ?
C32 C33 C34 C22 97.0(8) . . . 2_665 ?
C32 C33 C35 C36 0.6(9) . . . . ?
C33 C35 C36 O2 179.3(6) . . . . ?
C33 C35 C36 C30 2.3(9) . . . . ?
C34 C22 C23 O3 -2.8(8) 2_665 . . . ?
C34 C22 C23 C24 174.6(5) 2_665 . . . ?
C34 C33 C35 C36 -176.9(6) . . . . ?
C35 C33 C34 C22 -85.6(8) . . . 2_665 ?
C36 O2 C37 C38 175.5(7) . . . . ?
C36 C30 C31 C32 -0.2(9) . . . . ?
C37 O2 C36 C30 -179.5(6) . . . . ?
C37 O2 C36 C35 3.5(9) . . . . ?
C39 O1 C32 C31 5.1(10) . . . . ?
C39 O1 C32 C33 -177.8(7) . . . . ?
C41 C15 C16 C17 173.9(6) . . . . ?
C41 C15 C16 C18 -6.2(9) . . . . ?
C41 C42 C43 C44 1.2(13) . . . . ?
C42 C41 C46 C45 4.3(10) . . . . ?
C42 C43 C44 C45 0.2(13) . . . . ?
C42 C43 C44 C49 -175.1(8) . . . . ?
C43 C44 C45 C46 0.9(13) . . . . ?
C43 C44 C49 C48 28.4(14) . . . . ?
C43 C44 C49 C50 -159.2(10) . . . . ?
C44 C45 C46 C41 -3.2(12) . . . . ?
C44 C49 C50 C51 -178.0(10) . . . . ?
C45 C44 C49 C48 -146.7(10) . . . . ?
C45 C44 C49 C50 25.6(14) . . . . ?
C46 C41 C42 C43 -3.4(11) . . . . ?
C47 N2 C51 C50 6(2) . . . . ?
C47 C48 C49 C44 176.7(10) . . . . ?
C47 C48 C49 C50 3.7(16) . . . . ?
C48 C49 C50 C51 -5.3(17) . . . . ?
C49 C44 C45 C46 176.1(8) . . . . ?
C49 C50 C51 N2 1(2) . . . . ?
C51 N2 C47 C48 -7(2) . . . . ?
C53 Cu1 O7 C55 -176(2) . . . . ?
O9A Cu1 O7 C55 12.1(10) . . . . ?
O6A Cu1 O7 C55 -162.3(10) . . . . ?
O6A C53A O5A Cu1 3(4) . . . . ?
C52A C53A O5A Cu1 167(3) . . . . ?
C53A Cu1 O7 C55 -164.0(14) . . . . ?
O5A Cu1 O7 C55 -165(2) . . . . ?

loop_
_smtbx_masks_void_nr
_smtbx_masks_void_average_x
_smtbx_masks_void_average_y
_smtbx_masks_void_average_z
_smtbx_masks_void_volume
_smtbx_masks_void_count_electrons
_smtbx_masks_void_content
1 -0.250 0.250 0.250 714.4 118.9 '12 H2O'
2 0.250 -0.250 0.750 714.4 115.1 '12 H2O'
3 0.250 0.250 0.750 424.9 62.4 '6 H2O'
4 -0.250 0.750 0.250 424.9 62.2 '6 H2O'
5 0.250 0.750 0.250 158.2 0.0 ?
6 0.750 0.250 0.750 158.2 0.0 ?
